data_4031233
loop_
_publ_author_name
'Dewan, J.C.'
'Edwards, A.J.'

_publ_section_title
;
 Fluoride crystal structures. Part 27. Seleninyl difluoride at -35 C
;
_journal_name_full
;
Journal of the Chemical Society. Dalton Transactions, Inorganic Chemistry 
(1972-)
;
_journal_page_first 2433
_journal_page_last 2435
_journal_volume 1976
_journal_year 1976
_chemical_formula_sum 'F2 O Se'
_chemical_name_systematic 'Se O F2'
_space_group_IT_number 29
_symmetry_space_group_name_Hall 'P 2c -2ac'
_symmetry_space_group_name_H-M 'P c a 21'
_cell_angle_alpha 90
_cell_angle_beta 90
_cell_angle_gamma 90
_cell_formula_units_Z 4
_cell_length_a 5.65
_cell_length_b 7.46
_cell_length_c 6.24
_cell_volume 263.010
_citation_journal_id_ASTM JCDTBI
_cod_data_source_file Dewan_JCDTBI_1976_653.cif
_cod_data_source_block F2O1Se1
_cod_original_cell_volume 263.0098
_cod_original_formula_sum 'F2 O1 Se1'
_cod_database_code 4031233

loop_
_symmetry_equiv_pos_as_xyz
x,y,z
-x,-y,z+1/2
-x+1/2,y,z+1/2
x+1/2,-y,z

loop_
_atom_site_label
_atom_site_type_symbol
_atom_site_fract_x
_atom_site_fract_y
_atom_site_fract_z
_atom_site_occupancy
_atom_site_U_iso_or_equiv
F1 F-1 0.15 0.399 0.283 1 0.0
O1 O-2 0.246 0.095 0.115 1 0.0
Se1 Se+4 0.038 0.1917 0.25 1 0.0
F2 F-1 -0.117 0.273 0.034 1 0.0
